data_7152178
loop_
_publ_author_name
'Donohoe, Timothy J.'
'Kabeshov, Mikhail A.'
'Rathi, Akshat H.'
'Smith, Ian E. D.'

_publ_section_title
;
 Direct preparation of thiazoles, imidazoles, imidazopyridines and
 thiazolidines from alkenes.
;
_journal_issue 5
_journal_name_full 'Organic &amp; biomolecular chemistry'
_journal_page_first 1093
_journal_page_last 1101
_journal_paper_doi 10.1039/c1ob06587d
_journal_volume 10
_journal_year 2012
_chemical_compound_source synthetic
_chemical_formula_moiety 'C11 H10 N2 S1'
_chemical_formula_sum 'C11 H10 N2 S'
_chemical_formula_weight 202.28
_chemical_melting_point 406.0(10)
_space_group_IT_number 14
_symmetry_cell_setting monoclinic
_symmetry_space_group_name_Hall '-P 2yn'
_symmetry_space_group_name_H-M 'P 1 21/n 1'
_atom_sites_solution_hydrogens geom
_atom_sites_solution_primary direct
_cell_angle_alpha 90
_cell_angle_beta 104.0465(13)
_cell_angle_gamma 90
_cell_formula_units_Z 8
_cell_length_a 16.2188(4)
_cell_length_b 7.3588(2)
_cell_length_c 17.0482(4)
_cell_measurement_reflns_used 4581
_cell_measurement_temperature 150
_cell_measurement_theta_max 27
_cell_measurement_theta_min 5
_cell_volume 1973.88(9)
_computing_cell_refinement 'DENZO/SCALEPACK (Otwinowski & Minor, 1997)'
_computing_data_collection 'COLLECT (Nonius, 2001).'
_computing_data_reduction 'DENZO/SCALEPACK (Otwinowski & Minor, 1997)'
_computing_molecular_graphics 'CAMERON (Watkin et al., 1996)'
_computing_publication_material 'CRYSTALS (Betteridge et al., 2003)'
_computing_structure_refinement 'CRYSTALS (Betteridge et al., 2003)'
_computing_structure_solution 'SIR92 (Altomare et al., 1994)'
_diffrn_ambient_temperature 150
_diffrn_measured_fraction_theta_full 0.992
_diffrn_measured_fraction_theta_max 0.992
_diffrn_measurement_device Area
_diffrn_measurement_device_type 'Nonius KappaCCD'
_diffrn_measurement_method \w
_diffrn_radiation_monochromator graphite
_diffrn_radiation_type 'Mo K\a'
_diffrn_radiation_wavelength 0.71073
_diffrn_reflns_av_R_equivalents 0.025
_diffrn_reflns_limit_h_max 21
_diffrn_reflns_limit_h_min -20
_diffrn_reflns_limit_k_max 8
_diffrn_reflns_limit_k_min -9
_diffrn_reflns_limit_l_max 22
_diffrn_reflns_limit_l_min -22
_diffrn_reflns_number 19444
_diffrn_reflns_theta_full 26.936
_diffrn_reflns_theta_max 27.486
_diffrn_reflns_theta_min 5.171
_diffrn_standards_number 0
_exptl_absorpt_coefficient_mu 0.285
_exptl_absorpt_correction_T_max 0.98
_exptl_absorpt_correction_T_min 0.95
_exptl_absorpt_correction_type multi-scan
_exptl_absorpt_process_details 'DENZO/SCALEPACK (Otwinowski & Minor, 1997)'
_exptl_crystal_colour colourless
_exptl_crystal_density_diffrn 1.361
_exptl_crystal_density_method 'not measured'
_exptl_crystal_description plate
_exptl_crystal_F_000 848
_exptl_crystal_size_max 0.200
_exptl_crystal_size_mid 0.180
_exptl_crystal_size_min 0.080
_refine_diff_density_max 0.38
_refine_diff_density_min -0.45
_refine_ls_extinction_method None
_refine_ls_goodness_of_fit_ref 0.9280
_refine_ls_hydrogen_treatment none
_refine_ls_matrix_type full
_refine_ls_number_parameters 253
_refine_ls_number_reflns 4492
_refine_ls_number_restraints 0
_refine_ls_R_factor_all 0.0568
_refine_ls_R_factor_gt 0.0427
_refine_ls_shift/su_max 0.0005975
_refine_ls_shift/su_mean 0.0000400
_refine_ls_structure_factor_coef Fsqd
_refine_ls_weighting_details
;
Method= Modified Sheldrick
w=1/[\s^2^(F^2^) + ( 0.06P)^2^ + 1.64P]
,where P=(max(Fo^2^,0) + 2Fc^2^)/3
;
_refine_ls_weighting_scheme calc
_refine_ls_wR_factor_all 0.1188
_refine_ls_wR_factor_gt 0.1061
_refine_ls_wR_factor_ref 0.1188
_reflns_limit_h_max 20
_reflns_limit_h_min -21
_reflns_limit_k_max 9
_reflns_limit_k_min 0
_reflns_limit_l_max 22
_reflns_limit_l_min 0
_reflns_number_gt 3636
_reflns_number_total 4492
_reflns_threshold_expression I>2.0\s(I)
_oxford_diffrn_Wilson_B_factor 2.06
_oxford_diffrn_Wilson_scale 4.20
_oxford_refine_ls_r_factor_ref 0.0568
_oxford_refine_ls_scale 0.4926(10)
_oxford_reflns_number_all 4492
_oxford_reflns_threshold_expression_ref I>-3.0\s(I)
_oxford_structure_analysis_title '3101437 035aki11'
_cod_data_source_file c1ob06587d.txt
_cod_data_source_block 3m
_cod_depositor_comments
;
The following automatic conversions were performed:

'_chemical_melting_point' value '405-407' was changed to '406.0(10)'
- the average value was taken and precision was
estimated.

'_symmetry_cell_setting' value 'Monoclinic' changed to
'monoclinic' according to
/home/saulius/struct/CIF-dictionaries/cif_core.dic dictionary named
'cif_core.dic' version 2.4.1 from 2010-06-29.

Automatic conversion script
Id: cif_fix_values 1715 2011-07-08 13:25:40Z adriana 
;
_cod_original_sg_symbol_H-M 'P 1 21/n 1 '
_cod_original_formula_sum 'C11 H10 N2 S1'
_cod_database_code 7152178

loop_
_symmetry_equiv_pos_as_xyz
x,y,z
-x,-y,-z
-x+1/2,y+1/2,-z+1/2
x+1/2,-y+1/2,z+1/2

loop_
_atom_site_label
_atom_site_type_symbol
_atom_site_fract_x
_atom_site_fract_y
_atom_site_fract_z
_atom_site_U_iso_or_equiv
_atom_site_occupancy
_atom_site_adp_type
_atom_site_refinement_flags_posn
S1 S 0.18243(3) 0.77615(6) 0.46780(3) 0.0251 1.0000 Uani .
C2 C 0.09770(11) 0.6240(2) 0.46197(10) 0.0219 1.0000 Uani .
N3 N 0.02106(10) 0.6544(2) 0.41144(10) 0.0279 1.0000 Uani .
N4 N 0.11572(9) 0.4836(2) 0.51044(9) 0.0229 1.0000 Uani .
C5 C 0.19990(11) 0.4919(2) 0.55499(10) 0.0234 1.0000 Uani .
C6 C 0.24540(12) 0.6380(3) 0.54106(11) 0.0240 1.0000 Uani .
C7 C 0.33778(12) 0.6651(3) 0.58093(12) 0.0303 1.0000 Uani .
C8 C 0.35603(13) 0.5734(3) 0.66397(12) 0.0322 1.0000 Uani .
C9 C 0.31994(12) 0.3838(3) 0.66214(11) 0.0273 1.0000 Uani .
C10 C 0.23980(12) 0.3469(3) 0.61025(11) 0.0246 1.0000 Uani .
C11 C 0.20285(13) 0.1761(3) 0.61137(11) 0.0286 1.0000 Uani .
C12 C 0.24457(14) 0.0414(3) 0.66392(12) 0.0327 1.0000 Uani .
C13 C 0.32331(14) 0.0775(3) 0.71489(13) 0.0348 1.0000 Uani .
C14 C 0.36072(14) 0.2468(3) 0.71362(13) 0.0333 1.0000 Uani .
S15 S 0.63956(3) 0.24587(7) 0.84413(3) 0.0297 1.0000 Uani .
C16 C 0.56119(11) 0.3878(2) 0.86475(11) 0.0240 1.0000 Uani .
N17 N 0.54281(9) 0.5303(2) 0.81800(9) 0.0233 1.0000 Uani .
C18 C 0.59209(11) 0.5300(2) 0.76115(10) 0.0226 1.0000 Uani .
C19 C 0.64691(12) 0.3895(3) 0.76549(11) 0.0259 1.0000 Uani .
C20 C 0.70638(13) 0.3696(3) 0.71091(12) 0.0322 1.0000 Uani .
C21 C 0.66488(14) 0.4587(3) 0.63003(12) 0.0330 1.0000 Uani .
C22 C 0.62738(12) 0.6439(3) 0.63761(11) 0.0269 1.0000 Uani .
C23 C 0.58770(11) 0.6766(3) 0.70139(10) 0.0240 1.0000 Uani .
C24 C 0.54878(12) 0.8434(3) 0.70603(11) 0.0283 1.0000 Uani .
C25 C 0.54865(14) 0.9770(3) 0.64854(13) 0.0339 1.0000 Uani .
C26 C 0.58802(14) 0.9456(3) 0.58638(13) 0.0363 1.0000 Uani .
C27 C 0.62705(14) 0.7798(3) 0.58108(12) 0.0330 1.0000 Uani .
N28 N 0.52324(11) 0.3475(2) 0.92575(10) 0.0316 1.0000 Uani .
H71 H 0.3514 0.7916 0.5867 0.0365 1.0000 Uiso R
H72 H 0.3749 0.6122 0.5495 0.0368 1.0000 Uiso R
H81 H 0.3302 0.6452 0.7010 0.0385 1.0000 Uiso R
H82 H 0.4171 0.5720 0.6897 0.0392 1.0000 Uiso R
H111 H 0.1479 0.1496 0.5731 0.0349 1.0000 Uiso R
H121 H 0.2186 -0.0717 0.6636 0.0392 1.0000 Uiso R
H131 H 0.3531 -0.0127 0.7497 0.0438 1.0000 Uiso R
H141 H 0.4139 0.2744 0.7483 0.0422 1.0000 Uiso R
H202 H 0.7616 0.4232 0.7363 0.0406 1.0000 Uiso R
H201 H 0.7181 0.2430 0.7039 0.0414 1.0000 Uiso R
H211 H 0.7054 0.4702 0.5985 0.0397 1.0000 Uiso R
H212 H 0.6185 0.3794 0.6012 0.0394 1.0000 Uiso R
H241 H 0.5237 0.8667 0.7497 0.0354 1.0000 Uiso R
H251 H 0.5236 1.0848 0.6510 0.0410 1.0000 Uiso R
H261 H 0.5852 1.0347 0.5459 0.0440 1.0000 Uiso R
H271 H 0.6526 0.7584 0.5387 0.0408 1.0000 Uiso R
H281 H 0.5389 0.2502 0.9542 0.0395 1.0000 Uiso R
H282 H 0.4748 0.3943 0.9261 0.0393 1.0000 Uiso R
H32 H -0.0228 0.5995 0.4191 0.0330 1.0000 Uiso R
H31 H 0.0136 0.7493 0.3785 0.0348 1.0000 Uiso R

loop_
_atom_site_aniso_label
_atom_site_aniso_U_11
_atom_site_aniso_U_22
_atom_site_aniso_U_33
_atom_site_aniso_U_23
_atom_site_aniso_U_13
_atom_site_aniso_U_12
S1 0.0244(2) 0.0239(2) 0.0272(2) 0.00369(17) 0.00629(17) -0.00315(17)
C2 0.0249(9) 0.0219(8) 0.0203(8) -0.0007(7) 0.0082(7) -0.0008(7)
N3 0.0221(8) 0.0304(8) 0.0313(8) 0.0070(7) 0.0068(6) -0.0016(6)
N4 0.0223(8) 0.0231(7) 0.0229(7) -0.0021(6) 0.0048(6) -0.0020(6)
C5 0.0244(9) 0.0236(9) 0.0222(8) -0.0020(7) 0.0058(7) -0.0005(7)
C6 0.0249(9) 0.0246(9) 0.0227(8) 0.0003(7) 0.0061(7) 0.0000(7)
C7 0.0252(10) 0.0324(10) 0.0325(10) 0.0034(8) 0.0051(7) -0.0052(8)
C8 0.0297(10) 0.0305(10) 0.0310(10) 0.0024(8) -0.0030(8) -0.0061(8)
C9 0.0288(10) 0.0282(10) 0.0243(9) -0.0006(7) 0.0051(7) 0.0006(7)
C10 0.0259(9) 0.0250(9) 0.0233(8) 0.0008(7) 0.0069(7) 0.0013(7)
C11 0.0309(10) 0.0239(9) 0.0292(9) 0.0024(8) 0.0040(7) -0.0008(8)
C12 0.0399(11) 0.0237(9) 0.0339(10) 0.0015(8) 0.0079(9) -0.0008(8)
C13 0.0419(12) 0.0277(10) 0.0322(10) 0.0049(8) 0.0040(9) 0.0074(9)
C14 0.0305(11) 0.0350(11) 0.0309(10) 0.0010(8) 0.0007(8) 0.0027(8)
S15 0.0324(3) 0.0254(2) 0.0330(3) 0.00564(19) 0.0113(2) 0.00799(18)
C16 0.0232(9) 0.0228(9) 0.0247(8) -0.0029(7) 0.0032(7) 0.0011(7)
N17 0.0221(8) 0.0239(8) 0.0228(7) -0.0002(6) 0.0033(6) 0.0004(6)
C18 0.0224(9) 0.0228(8) 0.0222(8) -0.0018(7) 0.0046(7) -0.0014(7)
C19 0.0272(9) 0.0244(9) 0.0266(9) 0.0002(7) 0.0072(7) 0.0006(7)
C20 0.0339(11) 0.0277(10) 0.0384(11) 0.0025(8) 0.0154(9) 0.0065(8)
C21 0.0391(12) 0.0298(10) 0.0341(10) -0.0028(8) 0.0163(9) 0.0018(8)
C22 0.0263(9) 0.0278(9) 0.0258(9) -0.0016(7) 0.0050(7) -0.0021(7)
C23 0.0224(9) 0.0245(9) 0.0239(9) 0.0016(7) 0.0033(7) -0.0027(7)
C24 0.0302(10) 0.0272(10) 0.0286(9) -0.0002(8) 0.0090(8) -0.0005(8)
C25 0.0352(11) 0.0276(10) 0.0377(11) 0.0065(8) 0.0067(8) 0.0043(8)
C26 0.0427(12) 0.0349(11) 0.0313(10) 0.0083(9) 0.0089(9) -0.0022(9)
C27 0.0371(11) 0.0379(11) 0.0255(9) 0.0008(8) 0.0105(8) -0.0031(9)
N28 0.0345(9) 0.0313(9) 0.0310(8) 0.0075(7) 0.0118(7) 0.0055(7)

loop_
_atom_type_symbol
_atom_type_scat_dispersion_real
_atom_type_scat_dispersion_imag
_atom_type_scat_Cromer_Mann_a1
_atom_type_scat_Cromer_Mann_b1
_atom_type_scat_Cromer_Mann_a2
_atom_type_scat_Cromer_Mann_b2
_atom_type_scat_Cromer_Mann_a3
_atom_type_scat_Cromer_Mann_b3
_atom_type_scat_Cromer_Mann_a4
_atom_type_scat_Cromer_Mann_b4
_atom_type_scat_Cromer_Mann_c
_atom_type_scat_source
C 0.0033 0.0016 2.3100 20.8439 1.0200 10.2075 1.5886 0.5687 0.8650 51.6512 0.2156 'International Tables Vol C 4.2.6.8 and 6.1.1.4'
H 0.0000 0.0000 0.4930 10.5109 0.3229 26.1257 0.1402 3.1424 0.0408 57.7998 0.0030 'International Tables Vol C 4.2.6.8 and 6.1.1.4'
N 0.0061 0.0033 12.2126 0.0057 3.1322 9.8933 2.0125 28.9975 1.1663 0.5826 -11.5290 'International Tables Vol C 4.2.6.8 and 6.1.1.4'
S 0.1246 0.1234 6.9053 1.4679 5.2034 22.2151 1.4379 0.2536 1.5863 56.1720 0.8669 'International Tables Vol C 4.2.6.8 and 6.1.1.4'

loop_
_geom_angle_atom_site_label_1
_geom_angle_atom_site_label_2
_geom_angle_atom_site_label_3
_geom_angle
_geom_angle_publ_flag
C2 S1 C6 89.03(9) yes
S1 C2 N3 121.20(14) yes
S1 C2 N4 114.52(13) yes
N3 C2 N4 124.28(16) yes
C2 N3 H32 119.7 no
C2 N3 H31 119.9 no
H32 N3 H31 118.6 no
C2 N4 C5 110.35(15) yes
N4 C5 C6 116.23(16) yes
N4 C5 C10 122.66(16) yes
C6 C5 C10 120.99(16) yes
S1 C6 C5 109.86(14) yes
S1 C6 C7 126.58(14) yes
C5 C6 C7 123.47(17) yes
C6 C7 C8 107.94(16) yes
C6 C7 H71 110.8 no
C8 C7 H71 110.2 no
C6 C7 H72 112.3 no
C8 C7 H72 108.9 no
H71 C7 H72 106.6 no
C7 C8 C9 113.63(16) yes
C7 C8 H81 109.8 no
C9 C8 H81 106.5 no
C7 C8 H82 111.4 no
C9 C8 H82 110.1 no
H81 C8 H82 105.0 no
C8 C9 C10 118.97(17) yes
C8 C9 C14 122.20(17) yes
C10 C9 C14 118.71(18) yes
C5 C10 C9 117.34(17) yes
C5 C10 C11 122.72(17) yes
C9 C10 C11 119.92(17) yes
C10 C11 C12 120.38(18) yes
C10 C11 H111 119.4 no
C12 C11 H111 120.2 no
C11 C12 C13 119.75(19) yes
C11 C12 H121 118.8 no
C13 C12 H121 121.4 no
C12 C13 C14 120.14(19) yes
C12 C13 H131 121.0 no
C14 C13 H131 118.9 no
C9 C14 C13 121.10(19) yes
C9 C14 H141 117.5 no
C13 C14 H141 121.4 no
C16 S15 C19 88.92(9) yes
S15 C16 N17 115.25(14) yes
S15 C16 N28 120.63(14) yes
N17 C16 N28 124.12(17) yes
C16 N17 C18 109.72(15) yes
N17 C18 C19 116.22(16) yes
N17 C18 C23 122.57(16) yes
C19 C18 C23 121.17(16) yes
S15 C19 C18 109.90(14) yes
S15 C19 C20 126.49(14) yes
C18 C19 C20 123.58(17) yes
C19 C20 C21 107.99(16) yes
C19 C20 H202 110.1 no
C21 C20 H202 112.5 no
C19 C20 H201 110.3 no
C21 C20 H201 111.1 no
H202 C20 H201 104.9 no
C20 C21 C22 114.09(16) yes
C20 C21 H211 109.6 no
C22 C21 H211 108.5 no
C20 C21 H212 108.2 no
C22 C21 H212 107.6 no
H211 C21 H212 108.7 no
C21 C22 C23 119.20(17) yes
C21 C22 C27 121.62(18) yes
C23 C22 C27 119.10(18) yes
C18 C23 C22 116.94(17) yes
C18 C23 C24 123.57(17) yes
C22 C23 C24 119.48(17) yes
C23 C24 C25 120.53(18) yes
C23 C24 H241 119.5 no
C25 C24 H241 119.9 no
C24 C25 C26 120.0(2) yes
C24 C25 H251 121.1 no
C26 C25 H251 118.8 no
C25 C26 C27 119.97(19) yes
C25 C26 H261 119.7 no
C27 C26 H261 120.3 no
C26 C27 C22 120.88(19) yes
C26 C27 H271 119.7 no
C22 C27 H271 119.4 no
C16 N28 H281 118.7 no
C16 N28 H282 120.1 no
H281 N28 H282 118.1 no

loop_
_geom_bond_atom_site_label_1
_geom_bond_atom_site_label_2
_geom_bond_distance
_geom_bond_publ_flag
S1 C2 1.7565(18) yes
S1 C6 1.7372(18) yes
C2 N3 1.348(2) yes
C2 N4 1.311(2) yes
N3 H32 0.855 no
N3 H31 0.886 no
N4 C5 1.393(2) yes
C5 C6 1.357(3) yes
C5 C10 1.466(3) yes
C6 C7 1.501(3) yes
C7 C8 1.531(3) yes
C7 H71 0.957 no
C7 H72 0.979 no
C8 C9 1.511(3) yes
C8 H81 0.991 no
C8 H82 0.981 no
C9 C10 1.410(3) yes
C9 C14 1.394(3) yes
C10 C11 1.394(3) yes
C11 C12 1.396(3) yes
C11 H111 0.987 no
C12 C13 1.385(3) yes
C12 H121 0.933 no
C13 C14 1.388(3) yes
C13 H131 0.942 no
C14 H141 0.942 no
S15 C16 1.7454(18) yes
S15 C19 1.7340(19) yes
C16 N17 1.307(2) yes
C16 N28 1.363(2) yes
N17 C18 1.398(2) yes
C18 C19 1.354(3) yes
C18 C23 1.474(2) yes
C19 C20 1.501(3) yes
C20 C21 1.528(3) yes
C20 H202 0.978 no
C20 H201 0.964 no
C21 C22 1.511(3) yes
C21 H211 0.948 no
C21 H212 0.984 no
C22 C23 1.412(3) yes
C22 C27 1.388(3) yes
C23 C24 1.391(3) yes
C24 C25 1.388(3) yes
C24 H241 0.946 no
C25 C26 1.383(3) yes
C25 H251 0.896 no
C26 C27 1.388(3) yes
C26 H261 0.945 no
C27 H271 0.929 no
N28 H281 0.868 no
N28 H282 0.859 no

loop_
_geom_hbond_atom_site_label_D
_geom_hbond_atom_site_label_H
_geom_hbond_atom_site_label_A
_geom_hbond_site_symmetry_A
_geom_hbond_angle_DHA
_geom_hbond_distance_DH
_geom_hbond_distance_HA
_geom_hbond_distance_DA
_geom_hbond_publ_flag
N28 H281 N4 4_555 161 0.87 2.20 3.036(3) yes
N3 H32 N4 2_566 155 0.85 2.23 3.027(3) yes
N3 H31 N17 4_464 159 0.89 2.04 2.884(3) yes
